data_4324186
loop_
_publ_author_name
'Adam Duong'
'Thierry Maris'
'James D. Wuest'

_publ_section_title
;
 Using Pyridinyl-Substituted Diaminotriazines to Bind Pd(II) and Create
 Metallotectons for Engineering Hydrogen-Bonded Crystals
;
_journal_name_full 'Inorganic Chemistry'
_journal_page_first 5605
_journal_page_last 5618
_journal_paper_doi 10.1021/ic2003047
_journal_volume 50
_journal_year 2011
_chemical_compound_source 'Synthesized by the authors. See text'
_chemical_formula_moiety 'C56 H48 N24 Pd, 5(C2 H6 O S), C H4 O, 2(N O3), 2(H2 O)'
_chemical_formula_sum 'C67 H86 N26 O14 Pd S5'
_chemical_formula_weight 1746.32
_chemical_name_systematic
; 
 ? 
;
_space_group_IT_number 2
_symmetry_cell_setting triclinic
_symmetry_space_group_name_Hall '-P 1'
_symmetry_space_group_name_H-M 'P -1'
_atom_sites_solution_hydrogens geom
_atom_sites_solution_primary direct
_atom_sites_solution_secondary difmap
_audit_creation_method SHELXL-97
_cell_angle_alpha 95.452(7)
_cell_angle_beta 91.174(6)
_cell_angle_gamma 108.713(6)
_cell_formula_units_Z 2
_cell_length_a 11.4019(17)
_cell_length_b 16.516(2)
_cell_length_c 24.136(3)
_cell_measurement_reflns_used 2724
_cell_measurement_temperature 150
_cell_measurement_theta_max 45.23
_cell_measurement_theta_min 2.84
_cell_volume 4279.1(10)
_computing_cell_refinement 'SAINT V7.68A(Bruker AXS, )'
_computing_data_collection 'APEX2  (Bruker AXS, 1)'
_computing_data_reduction 'SAINT V7.68A(Bruker AXS, )'
_computing_molecular_graphics 'SHELXTL v6.12 (Bruker AXS, 2001)'
_computing_publication_material 'UdMX (Maris, 2004)'
_computing_structure_refinement 'SHELXL97 (Sheldrick, 2008)'
_computing_structure_solution 'SHELXS97 (Sheldrick, 2008)'
_diffrn_ambient_temperature 150
_diffrn_detector_area_resol_mean 8.3
_diffrn_measured_fraction_theta_full 0.974
_diffrn_measured_fraction_theta_max 0.974
_diffrn_measurement_device_type 'Bruker Microstar'
_diffrn_measurement_method \w
_diffrn_radiation_monochromator 'Helios optics'
_diffrn_radiation_source 'Rotating Anode'
_diffrn_radiation_type CuK\a
_diffrn_radiation_wavelength 1.54178
_diffrn_reflns_av_R_equivalents 0.054
_diffrn_reflns_av_sigmaI/netI 0.1800
_diffrn_reflns_limit_h_max 13
_diffrn_reflns_limit_h_min -13
_diffrn_reflns_limit_k_max 19
_diffrn_reflns_limit_k_min -19
_diffrn_reflns_limit_l_max 28
_diffrn_reflns_limit_l_min -28
_diffrn_reflns_number 60316
_diffrn_reflns_theta_full 68.02
_diffrn_reflns_theta_max 68.02
_diffrn_reflns_theta_min 1.84
_exptl_absorpt_coefficient_mu 3.500
_exptl_absorpt_correction_T_max 0.7047
_exptl_absorpt_correction_T_min 0.5544
_exptl_absorpt_correction_type multi-scan
_exptl_absorpt_process_details 'Sadabs (Sheldrick, 2008)'
_exptl_crystal_colour Colorless
_exptl_crystal_density_diffrn 1.355
_exptl_crystal_density_method 'not measured'
_exptl_crystal_description plate
_exptl_crystal_F_000 1816
_exptl_crystal_size_max 0.15
_exptl_crystal_size_mid 0.12
_exptl_crystal_size_min 0.10
_refine_diff_density_max 0.498
_refine_diff_density_min -0.414
_refine_diff_density_rms 0.094
_refine_ls_extinction_method none
_refine_ls_goodness_of_fit_ref 1.025
_refine_ls_hydrogen_treatment constr
_refine_ls_matrix_type full
_refine_ls_number_parameters 1026
_refine_ls_number_reflns 15194
_refine_ls_number_restraints 294
_refine_ls_restrained_S_all 1.018
_refine_ls_R_factor_all 0.0901
_refine_ls_R_factor_gt 0.0709
_refine_ls_shift/su_max 0.001
_refine_ls_shift/su_mean 0.000
_refine_ls_structure_factor_coef Fsqd
_refine_ls_weighting_details 'calc w=1/[\s^2^(Fo^2^)+(0.0280P)^2^] where P=(Fo^2^+2Fc^2^)/3'
_refine_ls_weighting_scheme calc
_refine_ls_wR_factor_gt 0.1536
_refine_ls_wR_factor_ref 0.1560
_reflns_number_gt 6471
_reflns_number_total 15194
_reflns_threshold_expression I>2\s(I)
_cod_data_source_file COD_Inorg_Chem_50_2011_5605_5618.cif
_cod_data_source_block adam25
_cod_original_cell_volume 4279.2(11)
_cod_original_sg_symbol_H-M P-1
_cod_database_code 4324186

loop_
_symmetry_equiv_pos_as_xyz
'x, y, z'
'-x, -y, -z'

loop_
_atom_site_label
_atom_site_type_symbol
_atom_site_fract_x
_atom_site_fract_y
_atom_site_fract_z
_atom_site_U_iso_or_equiv
_atom_site_adp_type
_atom_site_occupancy
_atom_site_symmetry_multiplicity
_atom_site_calc_flag
_atom_site_refinement_flags
_atom_site_disorder_assembly
_atom_site_disorder_group
Pd1 Pd 0.81475(5) 0.25342(3) 0.75555(2) 0.04873(16) Uani 1 1 d U . .
N1 N 0.9259(5) 0.3639(3) 0.72868(19) 0.0455(11) Uani 1 1 d U . .
C1 C 0.9097(7) 0.3870(4) 0.6795(3) 0.077(2) Uani 1 1 d U . .
H1 H 0.8495 0.3482 0.6533 0.092 Uiso 1 1 calc R . .
C2 C 0.9781(8) 0.4664(4) 0.6647(3) 0.096(3) Uani 1 1 d U . .
H2 H 0.9580 0.4845 0.6306 0.115 Uiso 1 1 calc R . .
C3 C 1.0757(7) 0.5200(4) 0.6994(3) 0.0567(17) Uani 1 1 d U . .
C4 C 1.0907(6) 0.4944(4) 0.7501(3) 0.0499(15) Uani 1 1 d U . .
H4 H 1.1544 0.5302 0.7760 0.060 Uiso 1 1 calc R . .
C5 C 1.0129(6) 0.4156(4) 0.7647(3) 0.0551(17) Uani 1 1 d U . .
H5 H 1.0227 0.3991 0.8007 0.066 Uiso 1 1 calc R . .
C6 C 1.1516(7) 0.6042(4) 0.6827(3) 0.0583(18) Uani 1 1 d U . .
C7 C 1.1864(7) 0.6163(4) 0.6282(3) 0.078(2) Uani 1 1 d U . .
H7 H 1.1576 0.5695 0.5998 0.094 Uiso 1 1 calc R . .
C8 C 1.2614(7) 0.6944(4) 0.6149(3) 0.076(2) Uani 1 1 d U . .
H8 H 1.2880 0.6995 0.5780 0.092 Uiso 1 1 calc R . .
C9 C 1.2985(7) 0.7643(4) 0.6533(3) 0.0624(17) Uani 1 1 d U . .
C10 C 1.2599(6) 0.7544(4) 0.7072(3) 0.0633(19) Uani 1 1 d U . .
H10 H 1.2813 0.8029 0.7345 0.076 Uiso 1 1 calc R . .
C11 C 1.1909(7) 0.6750(4) 0.7212(3) 0.068(2) Uani 1 1 d U . .
H11 H 1.1698 0.6691 0.7589 0.082 Uiso 1 1 calc R . .
C12 C 1.3582(7) 0.8518(4) 0.6379(3) 0.0697(19) Uani 1 1 d U . .
N2 N 1.4403(5) 0.8542(3) 0.5947(2) 0.0658(14) Uani 1 1 d U . .
C13 C 1.4960(8) 0.9361(5) 0.5838(3) 0.077(2) Uani 1 1 d U . .
N3 N 1.4825(6) 1.0065(4) 0.6077(3) 0.0719(15) Uani 1 1 d U . .
C14 C 1.4023(8) 0.9949(5) 0.6474(3) 0.076(2) Uani 1 1 d U . .
N4 N 1.3387(5) 0.9166(3) 0.6675(2) 0.0681(15) Uani 1 1 d U . .
N5 N 1.5791(6) 0.9481(4) 0.5431(3) 0.0831(18) Uani 1 1 d U . .
H5A H 1.6186 1.0004 0.5349 0.100 Uiso 1 1 calc . . .
H5B H 1.5932 0.9036 0.5251 0.100 Uiso 1 1 calc . . .
N6 N 1.3735(6) 1.0629(3) 0.6729(3) 0.0802(17) Uani 1 1 d U . .
H6A H 1.4083 1.1147 0.6628 0.096 Uiso 1 1 calc . . .
H6B H 1.3202 1.0549 0.6993 0.096 Uiso 1 1 calc . . .
N7 N 0.8824(5) 0.1853(3) 0.7006(2) 0.0558(12) Uani 1 1 d U . .
C15 C 0.9998(7) 0.1903(4) 0.7032(3) 0.0686(19) Uani 1 1 d U . .
H15 H 1.0538 0.2323 0.7300 0.082 Uiso 1 1 calc R . .
C16 C 1.0515(7) 0.1371(4) 0.6688(3) 0.0640(17) Uani 1 1 d U . .
H16 H 1.1368 0.1429 0.6738 0.077 Uiso 1 1 calc R . .
C17 C 0.9767(7) 0.0764(4) 0.6275(3) 0.0611(16) Uani 1 1 d U . .
C18 C 0.8563(7) 0.0755(4) 0.6235(3) 0.0694(19) Uani 1 1 d U . .
H18 H 0.8029 0.0388 0.5943 0.083 Uiso 1 1 calc R . .
C19 C 0.8060(7) 0.1271(4) 0.6612(3) 0.073(2) Uani 1 1 d U . .
H19 H 0.7201 0.1205 0.6585 0.087 Uiso 1 1 calc R . .
C20 C 1.0170(7) 0.0175(4) 0.5924(3) 0.0536(14) Uani 1 1 d U . .
C21 C 1.1372(7) 0.0399(4) 0.5795(3) 0.0599(16) Uani 1 1 d U . .
H21 H 1.1900 0.0969 0.5906 0.072 Uiso 1 1 calc R . .
C22 C 1.1882(7) -0.0191(4) 0.5495(3) 0.0610(17) Uani 1 1 d U . .
H22 H 1.2732 -0.0020 0.5414 0.073 Uiso 1 1 calc R . .
C23 C 1.1106(7) -0.1008(4) 0.5331(3) 0.0566(15) Uani 1 1 d U . .
C24 C 0.9844(7) -0.1232(4) 0.5422(3) 0.072(2) Uani 1 1 d U . .
H24 H 0.9282 -0.1777 0.5278 0.086 Uiso 1 1 calc R . .
C25 C 0.9445(7) -0.0638(4) 0.5726(3) 0.0708(19) Uani 1 1 d U . .
H25 H 0.8593 -0.0805 0.5806 0.085 Uiso 1 1 calc R . .
C26 C 1.1590(7) -0.1702(4) 0.5038(3) 0.0593(16) Uani 1 1 d U . .
N8 N 1.0896(5) -0.2497(3) 0.5061(2) 0.0633(15) Uani 1 1 d U . .
C27 C 1.1395(7) -0.3075(4) 0.4825(3) 0.0642(18) Uani 1 1 d U . .
N9 N 1.2386(6) -0.2910(3) 0.4538(2) 0.0722(16) Uani 1 1 d U . .
C28 C 1.3005(8) -0.2043(5) 0.4542(3) 0.082(2) Uani 1 1 d U . .
N10 N 1.2674(6) -0.1389(3) 0.4795(2) 0.0672(15) Uani 1 1 d U . .
N11 N 1.0785(6) -0.3893(3) 0.4843(2) 0.0782(18) Uani 1 1 d U . .
H11A H 1.1054 -0.4287 0.4668 0.094 Uiso 1 1 calc . . .
H11B H 1.0108 -0.4049 0.5029 0.094 Uiso 1 1 calc . . .
N12 N 1.4033(7) -0.1828(4) 0.4264(4) 0.120(3) Uani 1 1 d U . .
H12A H 1.4460 -0.1283 0.4251 0.145 Uiso 1 1 calc . . .
H12B H 1.4287 -0.2231 0.4093 0.145 Uiso 1 1 calc . . .
N13 N 0.7100(5) 0.1454(3) 0.7842(2) 0.0526(11) Uani 1 1 d U . .
C29 C 0.7547(7) 0.0958(4) 0.8099(3) 0.0625(17) Uani 1 1 d U . .
H29 H 0.8423 0.1118 0.8153 0.075 Uiso 1 1 calc R . .
C30 C 0.6831(6) 0.0204(4) 0.8303(3) 0.0588(16) Uani 1 1 d U . .
H30 H 0.7218 -0.0104 0.8517 0.071 Uiso 1 1 calc R . .
C31 C 0.5582(6) -0.0094(4) 0.8199(2) 0.0439(12) Uani 1 1 d U . .
C32 C 0.5078(6) 0.0404(4) 0.7921(2) 0.0483(13) Uani 1 1 d U . .
H32 H 0.4206 0.0236 0.7851 0.058 Uiso 1 1 calc R . .
C33 C 0.5855(6) 0.1172(4) 0.7736(2) 0.0488(13) Uani 1 1 d U . .
H33 H 0.5492 0.1502 0.7531 0.059 Uiso 1 1 calc R . .
C34 C 0.4780(6) -0.0879(3) 0.8410(2) 0.0451(13) Uani 1 1 d U . .
C35 C 0.5134(6) -0.1623(4) 0.8406(3) 0.0584(17) Uani 1 1 d U . .
H35 H 0.5909 -0.1616 0.8265 0.070 Uiso 1 1 calc R . .
C36 C 0.4409(6) -0.2335(4) 0.8594(3) 0.0529(15) Uani 1 1 d U . .
H36 H 0.4678 -0.2824 0.8583 0.064 Uiso 1 1 calc R . .
C37 C 0.3257(6) -0.2384(4) 0.8809(2) 0.0477(14) Uani 1 1 d U . .
C38 C 0.2834(6) -0.1645(4) 0.8813(3) 0.0534(15) Uani 1 1 d U . .
H38 H 0.2048 -0.1664 0.8946 0.064 Uiso 1 1 calc R . .
C39 C 0.3615(6) -0.0907(4) 0.8616(3) 0.0633(19) Uani 1 1 d U . .
H39 H 0.3362 -0.0412 0.8620 0.076 Uiso 1 1 calc R . .
C40 C 0.2449(6) -0.3186(4) 0.9008(2) 0.0471(14) Uani 1 1 d U . .
N14 N 0.1722(5) -0.3078(3) 0.9418(2) 0.0495(12) Uani 1 1 d U . .
C41 C 0.1039(6) -0.3844(4) 0.9613(3) 0.0455(14) Uani 1 1 d U . .
N15 N 0.1094(5) -0.4618(3) 0.9421(2) 0.0501(12) Uani 1 1 d U . .
C42 C 0.1831(6) -0.4616(4) 0.9008(3) 0.0471(14) Uani 1 1 d U . .
N16 N 0.2529(5) -0.3931(3) 0.8772(2) 0.0478(12) Uani 1 1 d U . .
N17 N 0.0337(5) -0.3783(3) 1.0037(2) 0.0536(13) Uani 1 1 d U . .
H17A H -0.0084 -0.4248 1.0187 0.064 Uiso 1 1 calc . . .
H17B H 0.0292 -0.3279 1.0167 0.064 Uiso 1 1 calc . . .
N18 N 0.1918(5) -0.5370(3) 0.8783(2) 0.0516(13) Uani 1 1 d U . .
H18A H 0.1488 -0.5851 0.8913 0.062 Uiso 1 1 calc . . .
H18B H 0.2406 -0.5381 0.8507 0.062 Uiso 1 1 calc . . .
N19 N 0.7469(5) 0.3264(3) 0.8096(2) 0.0494(10) Uani 1 1 d U . .
C43 C 0.7899(6) 0.3430(4) 0.8631(3) 0.0577(16) Uani 1 1 d U . .
H43 H 0.8456 0.3161 0.8763 0.069 Uiso 1 1 calc R . .
C44 C 0.7507(7) 0.4022(4) 0.9005(3) 0.0608(17) Uani 1 1 d U . .
H44 H 0.7809 0.4138 0.9384 0.073 Uiso 1 1 calc R . .
C45 C 0.6733(6) 0.4402(4) 0.8826(2) 0.0473(13) Uani 1 1 d U . .
C46 C 0.6253(7) 0.4212(4) 0.8282(3) 0.075(2) Uani 1 1 d U . .
H46 H 0.5675 0.4463 0.8148 0.090 Uiso 1 1 calc R . .
C47 C 0.6657(7) 0.3625(4) 0.7931(3) 0.067(2) Uani 1 1 d U . .
H47 H 0.6327 0.3483 0.7556 0.080 Uiso 1 1 calc R . .
C48 C 0.6389(6) 0.5053(4) 0.9192(2) 0.0479(14) Uani 1 1 d U . .
C49 C 0.7213(6) 0.5519(4) 0.9637(3) 0.0603(17) Uani 1 1 d U . .
H49 H 0.7981 0.5420 0.9691 0.072 Uiso 1 1 calc R . .
C50 C 0.6927(6) 0.6115(4) 0.9995(3) 0.0589(17) Uani 1 1 d U . .
H50 H 0.7490 0.6423 1.0297 0.071 Uiso 1 1 calc R . .
C51 C 0.5770(6) 0.6271(4) 0.9910(3) 0.0512(14) Uani 1 1 d U . .
C52 C 0.4988(6) 0.5819(4) 0.9474(3) 0.0586(16) Uani 1 1 d U . .
H52 H 0.4222 0.5921 0.9416 0.070 Uiso 1 1 calc R . .
C53 C 0.5273(6) 0.5217(4) 0.9112(3) 0.0621(18) Uani 1 1 d U . .
H53 H 0.4709 0.4914 0.8809 0.075 Uiso 1 1 calc R . .
C54 C 0.5504(6) 0.6926(4) 1.0309(3) 0.0510(14) Uani 1 1 d U . .
N20 N 0.4507(5) 0.7159(3) 1.0165(2) 0.0523(12) Uani 1 1 d U . .
C55 C 0.4327(7) 0.7754(4) 1.0540(3) 0.0570(16) Uani 1 1 d U . .
N21 N 0.5005(5) 0.8122(4) 1.1017(2) 0.0658(16) Uani 1 1 d U . .
C56 C 0.5902(7) 0.7788(5) 1.1121(3) 0.073(2) Uani 1 1 d U . .
N22 N 0.6189(5) 0.7167(3) 1.0785(2) 0.0619(14) Uani 1 1 d U . .
N23 N 0.3354(5) 0.8021(3) 1.0411(2) 0.0594(14) Uani 1 1 d U . .
H23A H 0.2899 0.7803 1.0100 0.071 Uiso 1 1 calc . . .
H23B H 0.3180 0.8411 1.0638 0.071 Uiso 1 1 calc . . .
N24 N 0.6598(6) 0.8057(4) 1.1596(2) 0.087(2) Uani 1 1 d U . .
H24A H 0.6463 0.8449 1.1836 0.105 Uiso 1 1 calc . . .
H24B H 0.7191 0.7843 1.1669 0.105 Uiso 1 1 calc . . .
N26 N 0.0638(6) -0.7574(3) 0.8664(3) 0.0741(18) Uani 1 1 d DU . .
O1 O 0.0338(5) -0.7127(3) 0.9024(2) 0.0960(18) Uani 1 1 d DU . .
O2 O 0.1240(5) -0.7253(3) 0.82592(19) 0.0809(14) Uani 1 1 d DU . .
O3 O 0.0474(5) -0.8345(3) 0.8673(2) 0.0975(18) Uani 1 1 d DU . .
N27 N 1.4509(6) 1.2943(4) 0.68444(14) 0.136(4) Uani 1 1 d DU . .
O4 O 1.5251(6) 1.2563(4) 0.6767(3) 0.131(2) Uani 1 1 d DU . .
O5 O 1.4838(5) 1.3754(3) 0.6871(3) 0.118(2) Uani 1 1 d DU . .
O6 O 1.3399(5) 1.2597(4) 0.6903(3) 0.129(2) Uani 1 1 d DU . .
S1 S 0.8022(4) 0.6082(3) 0.57557(17) 0.0777(11) Uani 0.50 1 d PU A 1
O7 O 0.8688(5) 0.5486(3) 0.5541(2) 0.0935(17) Uani 1 1 d U A 1
C57 C 0.6878(8) 0.5486(5) 0.6206(4) 0.103(3) Uani 1 1 d U A 1
H57A H 0.6161 0.5097 0.5978 0.154 Uiso 1 1 calc R A 1
H57B H 0.6611 0.5888 0.6457 0.154 Uiso 1 1 calc R A 1
H57C H 0.7244 0.5150 0.6427 0.154 Uiso 1 1 calc R A 1
C58 C 0.8955(8) 0.6871(5) 0.6256(3) 0.100(3) Uani 1 1 d U A 1
H58A H 0.8959 0.6628 0.6610 0.150 Uiso 1 1 calc R A 1
H58B H 0.8627 0.7352 0.6306 0.150 Uiso 1 1 calc R A 1
H58C H 0.9803 0.7076 0.6131 0.150 Uiso 1 1 calc R A 1
S1B S 0.8453(5) 0.5624(3) 0.6144(2) 0.1112(17) Uiso 0.50 1 d P B 2
S2 S 0.9260(4) 1.0094(2) 1.24594(14) 0.0554(8) Uani 0.50 1 d PU C 1
O8 O 0.7887(5) 0.9656(3) 1.23693(19) 0.0727(13) Uani 1 1 d U C 1
C59 C 0.9831(8) 1.0361(5) 1.1782(3) 0.108(3) Uani 1 1 d U C 1
H59A H 0.9495 0.9858 1.1507 0.162 Uiso 1 1 calc R C 1
H59B H 1.0738 1.0536 1.1802 0.162 Uiso 1 1 calc R C 1
H59C H 0.9568 1.0835 1.1671 0.162 Uiso 1 1 calc R C 1
C60 C 0.9480(8) 1.1118(4) 1.2804(3) 0.093(3) Uani 1 1 d U C 1
H60A H 0.8706 1.1254 1.2777 0.140 Uiso 1 1 calc R C 1
H60B H 1.0134 1.1545 1.2630 0.140 Uiso 1 1 calc R C 1
H60C H 0.9724 1.1128 1.3197 0.140 Uiso 1 1 calc R C 1
S2B S 0.8872(5) 1.0525(3) 1.2225(2) 0.1021(15) Uiso 0.50 1 d P D 2
S3 S 0.7280(2) 0.89468(13) 0.97812(9) 0.0858(6) Uani 1 1 d DU . .
O9 O 0.8125(4) 0.9377(3) 0.93406(17) 0.0904(15) Uani 1 1 d DU . .
C61 C 0.6218(5) 0.9510(4) 0.9909(3) 0.084(2) Uani 1 1 d DU . .
H61A H 0.6637 1.0125 0.9891 0.126 Uiso 1 1 calc R . .
H61B H 0.5899 0.9419 1.0279 0.126 Uiso 1 1 calc R . .
H61C H 0.5529 0.9299 0.9626 0.126 Uiso 1 1 calc R . .
C62 C 0.8154(5) 0.9377(4) 1.0424(2) 0.083(2) Uani 1 1 d DU . .
H62A H 0.8835 0.9140 1.0454 0.125 Uiso 1 1 calc R . .
H62B H 0.7614 0.9224 1.0735 0.125 Uiso 1 1 calc R . .
H62C H 0.8494 1.0005 1.0437 0.125 Uiso 1 1 calc R . .
S4 S 0.8732(2) 0.70602(13) 0.80856(9) 0.0901(7) Uani 1 1 d DU . .
O10 O 0.8124(4) 0.6406(3) 0.75919(16) 0.0903(16) Uani 1 1 d DU . .
C63 C 0.7555(5) 0.7112(4) 0.8537(2) 0.084(2) Uani 1 1 d DU . .
H63A H 0.7245 0.7577 0.8451 0.126 Uiso 1 1 calc R . .
H63B H 0.7892 0.7223 0.8924 0.126 Uiso 1 1 calc R . .
H63C H 0.6874 0.6564 0.8488 0.126 Uiso 1 1 calc R . .
C64 C 0.9362(6) 0.6481(4) 0.8529(2) 0.088(2) Uani 1 1 d DU . .
H64A H 1.0191 0.6504 0.8414 0.132 Uiso 1 1 calc R . .
H64B H 0.8823 0.5881 0.8501 0.132 Uiso 1 1 calc R . .
H64C H 0.9419 0.6740 0.8915 0.132 Uiso 1 1 calc R . .
S5 S 1.6525(2) 0.72972(13) 0.43681(9) 0.0896(7) Uani 1 1 d DU . .
O11 O 1.6634(5) 0.7682(3) 0.49720(16) 0.0955(17) Uani 1 1 d DU . .
C65 C 1.7625(5) 0.6755(4) 0.4291(3) 0.090(2) Uani 1 1 d DU . .
H65A H 1.8433 0.7132 0.4453 0.135 Uiso 1 1 calc R . .
H65B H 1.7694 0.6597 0.3894 0.135 Uiso 1 1 calc R . .
H65C H 1.7360 0.6234 0.4482 0.135 Uiso 1 1 calc R . .
C66 C 1.5240(5) 0.6329(3) 0.4338(3) 0.084(2) Uani 1 1 d DU . .
H66A H 1.4594 0.6427 0.4571 0.126 Uiso 1 1 calc R . .
H66B H 1.5512 0.5875 0.4475 0.126 Uiso 1 1 calc R . .
H66C H 1.4907 0.6154 0.3952 0.126 Uiso 1 1 calc R . .
O12 O 0.3520(5) 0.4542(3) 0.7837(2) 0.0799(15) Uani 1 1 d U . .
H12 H 0.3393 0.4114 0.7598 0.120 Uiso 1 1 calc . . .
C67 C 0.4113(8) 0.5292(5) 0.7596(3) 0.092(3) Uani 1 1 d U . .
H67A H 0.3901 0.5773 0.7787 0.137 Uiso 1 1 calc R . .
H67B H 0.3842 0.5216 0.7201 0.137 Uiso 1 1 calc R . .
H67C H 0.5013 0.5414 0.7630 0.137 Uiso 1 1 calc R . .
O13 O 0.1239(5) 0.8836(3) 1.0433(2) 0.0864(16) Uani 1 1 d . . .
H13A H 0.1333 0.9365 1.0517 0.130 Uiso 1 1 d R . .
H13B H 0.0643 0.8548 1.0614 0.130 Uiso 1 1 d R . .
O14 O 0.9993(5) 0.8523(3) 0.9322(2) 0.0879(16) Uani 1 1 d . . .
H14A H 0.9464 0.8787 0.9324 0.132 Uiso 1 1 d R . .
H14B H 1.0395 0.8657 0.9636 0.132 Uiso 1 1 d R . .

loop_
_atom_site_aniso_label
_atom_site_aniso_U_11
_atom_site_aniso_U_22
_atom_site_aniso_U_33
_atom_site_aniso_U_23
_atom_site_aniso_U_13
_atom_site_aniso_U_12
Pd1 0.0516(3) 0.0376(3) 0.0509(3) 0.0061(2) 0.0010(2) 0.0057(2)
N1 0.049(3) 0.0423(15) 0.038(2) 0.0040(13) 0.0032(17) 0.0044(14)
C1 0.094(6) 0.060(4) 0.049(3) 0.017(2) -0.017(3) -0.016(3)
C2 0.138(7) 0.062(4) 0.046(4) 0.018(3) -0.024(4) -0.028(3)
C3 0.070(4) 0.044(2) 0.046(3) 0.0071(19) 0.006(2) 0.003(2)
C4 0.053(4) 0.040(3) 0.050(3) 0.005(2) -0.002(3) 0.0045(18)
C5 0.072(4) 0.038(3) 0.042(3) 0.0032(19) -0.005(3) -0.0004(18)
C6 0.074(5) 0.042(2) 0.050(2) 0.0057(15) 0.014(3) 0.006(2)
C7 0.111(7) 0.055(3) 0.044(3) 0.011(2) 0.004(4) -0.009(4)
C8 0.106(7) 0.050(2) 0.064(3) 0.016(2) 0.028(4) 0.009(4)
C9 0.069(5) 0.0514(17) 0.056(3) 0.0197(17) -0.015(3) 0.002(3)
C10 0.072(5) 0.046(2) 0.057(3) 0.008(2) -0.007(3) -0.002(3)
C11 0.089(6) 0.045(2) 0.054(3) 0.0031(18) 0.008(4) -0.002(3)
C12 0.074(5) 0.0524(17) 0.075(4) 0.023(2) 0.000(3) 0.005(3)
N2 0.053(4) 0.055(2) 0.075(4) 0.016(2) -0.008(2) -0.003(2)
C13 0.091(6) 0.063(2) 0.068(5) 0.031(3) -0.002(3) 0.005(4)
N3 0.059(4) 0.054(2) 0.092(5) 0.033(3) -0.008(3) -0.003(3)
C14 0.081(6) 0.0513(19) 0.081(5) 0.024(3) -0.005(3) -0.002(3)
N4 0.064(4) 0.0502(19) 0.080(4) 0.022(2) -0.001(3) 0.001(3)
N5 0.071(5) 0.070(3) 0.082(4) 0.019(3) -0.003(3) -0.015(3)
N6 0.079(5) 0.048(2) 0.098(5) 0.021(3) -0.005(3) -0.004(3)
N7 0.056(2) 0.042(2) 0.058(3) 0.0014(17) 0.008(2) 0.001(2)
C15 0.056(2) 0.063(4) 0.075(5) -0.007(3) 0.012(3) 0.006(3)
C16 0.058(3) 0.059(4) 0.065(4) -0.006(3) 0.002(3) 0.009(3)
C17 0.065(3) 0.049(3) 0.060(4) 0.003(2) -0.002(3) 0.006(3)
C18 0.075(3) 0.079(5) 0.051(4) -0.013(3) -0.015(3) 0.027(4)
C19 0.074(3) 0.075(5) 0.060(4) -0.016(3) -0.008(3) 0.019(4)
C20 0.060(3) 0.046(3) 0.050(4) 0.006(2) -0.017(3) 0.013(2)
C21 0.064(3) 0.038(3) 0.073(5) 0.007(3) -0.006(3) 0.010(2)
C22 0.059(3) 0.043(2) 0.074(5) 0.000(3) -0.012(3) 0.009(2)
C23 0.063(3) 0.049(2) 0.048(4) -0.005(3) -0.020(3) 0.0076(19)
C24 0.071(3) 0.045(3) 0.083(5) 0.000(3) 0.009(4) -0.001(2)
C25 0.066(3) 0.047(3) 0.088(5) -0.002(3) -0.004(4) 0.006(2)
C26 0.068(4) 0.0439(16) 0.053(4) -0.002(3) -0.006(3) 0.003(2)
N8 0.079(4) 0.0455(16) 0.049(3) -0.005(2) 0.004(3) 0.000(2)
C27 0.086(5) 0.0437(16) 0.049(4) 0.001(3) 0.009(3) 0.003(2)
N9 0.091(4) 0.0560(19) 0.065(4) 0.013(3) 0.018(3) 0.014(2)
C28 0.103(6) 0.059(2) 0.075(5) 0.015(4) 0.037(4) 0.009(3)
N10 0.076(4) 0.053(2) 0.070(4) 0.021(3) 0.007(3) 0.013(2)
N11 0.108(5) 0.0437(17) 0.068(4) 0.004(3) 0.021(3) 0.004(2)
N12 0.107(6) 0.079(4) 0.175(8) 0.033(4) 0.072(5) 0.020(3)
N13 0.051(2) 0.0489(17) 0.054(3) 0.0167(16) 0.002(2) 0.0066(16)
C29 0.052(2) 0.042(3) 0.084(5) 0.019(3) -0.011(4) -0.001(2)
C30 0.047(2) 0.061(3) 0.061(4) 0.029(3) -0.007(3) 0.002(3)
C31 0.045(2) 0.038(2) 0.046(4) 0.005(2) 0.001(2) 0.009(2)
C32 0.045(2) 0.048(3) 0.051(4) 0.014(2) 0.005(3) 0.0113(19)
C33 0.0495(19) 0.046(3) 0.050(4) 0.013(2) 0.010(3) 0.0118(19)
C34 0.043(3) 0.035(2) 0.056(4) 0.005(2) 0.005(3) 0.0111(18)
C35 0.057(4) 0.050(3) 0.079(5) 0.029(3) 0.024(4) 0.027(3)
C36 0.042(3) 0.040(2) 0.077(5) 0.015(3) 0.003(3) 0.012(2)
C37 0.054(3) 0.0397(17) 0.048(3) 0.006(2) 0.010(3) 0.0119(19)
C38 0.054(3) 0.053(3) 0.061(4) 0.023(3) 0.016(3) 0.021(2)
C39 0.062(4) 0.039(3) 0.093(5) 0.013(3) 0.034(4) 0.020(3)
C40 0.050(4) 0.0429(15) 0.045(3) 0.008(2) 0.001(2) 0.009(2)
N14 0.041(3) 0.0448(19) 0.063(3) 0.016(2) 0.008(2) 0.011(2)
C41 0.033(4) 0.0437(18) 0.055(4) 0.012(2) -0.004(2) 0.004(2)
N15 0.042(3) 0.0458(18) 0.066(3) 0.022(2) 0.002(2) 0.014(2)
C42 0.043(4) 0.0416(15) 0.052(4) 0.008(2) -0.006(2) 0.006(3)
N16 0.049(3) 0.0404(15) 0.049(3) 0.0071(18) -0.002(2) 0.006(2)
N17 0.040(3) 0.050(3) 0.068(4) 0.020(2) 0.009(2) 0.008(2)
N18 0.054(4) 0.0403(16) 0.054(3) 0.007(2) -0.007(2) 0.006(2)
N19 0.051(3) 0.052(2) 0.0452(18) 0.0153(18) 0.0078(18) 0.013(2)
C43 0.062(5) 0.074(4) 0.045(2) 0.012(3) 0.004(3) 0.033(3)
C44 0.077(5) 0.061(4) 0.050(3) 0.007(3) -0.002(3) 0.030(3)
C45 0.053(4) 0.048(3) 0.040(2) 0.010(2) 0.008(2) 0.013(3)
C46 0.096(6) 0.066(4) 0.066(3) -0.027(3) -0.036(4) 0.042(4)
C47 0.076(5) 0.074(5) 0.053(3) -0.016(3) -0.023(3) 0.036(3)
C48 0.043(3) 0.055(3) 0.042(3) 0.004(2) 0.005(2) 0.010(3)
C49 0.051(4) 0.064(4) 0.062(4) -0.010(3) -0.008(3) 0.018(3)
C50 0.051(3) 0.059(4) 0.060(4) -0.009(3) -0.005(3) 0.013(3)
C51 0.053(3) 0.048(3) 0.049(3) 0.005(2) 0.003(2) 0.012(3)
C52 0.051(4) 0.055(4) 0.066(4) -0.006(2) -0.005(3) 0.016(3)
C53 0.048(4) 0.070(4) 0.063(4) -0.012(3) -0.006(3) 0.019(3)
C54 0.048(4) 0.053(4) 0.047(3) 0.004(2) 0.005(2) 0.009(3)
N20 0.052(3) 0.057(3) 0.044(3) 0.000(2) 0.004(2) 0.014(2)
C55 0.071(5) 0.057(4) 0.044(3) 0.000(2) -0.003(2) 0.024(3)
N21 0.052(4) 0.073(4) 0.064(3) -0.020(3) -0.008(2) 0.018(3)
C56 0.069(5) 0.080(5) 0.067(4) -0.022(3) -0.018(3) 0.029(4)
N22 0.061(4) 0.076(4) 0.049(3) -0.003(2) -0.001(2) 0.025(3)
N23 0.069(4) 0.057(3) 0.053(3) -0.001(3) -0.004(2) 0.024(3)
N24 0.083(5) 0.107(5) 0.071(4) -0.032(3) -0.025(3) 0.044(4)
N26 0.070(5) 0.051(2) 0.092(4) -0.008(2) -0.002(3) 0.012(3)
O1 0.077(4) 0.069(3) 0.137(5) -0.004(3) 0.040(3) 0.020(3)
O2 0.081(4) 0.094(3) 0.078(4) 0.006(2) -0.004(3) 0.042(3)
O3 0.065(4) 0.057(2) 0.172(5) 0.005(3) 0.008(4) 0.023(3)
N27 0.137(6) 0.128(4) 0.150(8) 0.029(8) 0.025(8) 0.046(4)
O4 0.140(5) 0.127(5) 0.129(6) 0.016(4) 0.008(5) 0.048(5)
O5 0.114(5) 0.126(4) 0.112(5) 0.008(4) 0.011(4) 0.039(4)
O6 0.134(5) 0.121(4) 0.132(6) 0.023(4) 0.010(5) 0.037(4)
S1 0.085(3) 0.080(3) 0.072(3) 0.0129(18) -0.003(2) 0.030(2)
O7 0.101(4) 0.094(4) 0.089(4) 0.009(3) 0.024(3) 0.035(3)
C57 0.083(6) 0.117(6) 0.111(7) 0.019(5) 0.024(4) 0.035(4)
C58 0.080(6) 0.110(6) 0.106(7) -0.015(4) -0.011(4) 0.034(4)
S2 0.063(2) 0.0578(19) 0.056(2) 0.0167(15) 0.0001(18) 0.0321(18)
O8 0.069(2) 0.077(3) 0.068(3) 0.007(2) 0.003(3) 0.018(2)
C59 0.116(6) 0.125(7) 0.077(4) 0.021(4) 0.038(5) 0.027(6)
C60 0.108(7) 0.066(3) 0.096(5) -0.006(4) 0.010(5) 0.018(3)
S3 0.0812(16) 0.0865(15) 0.0879(15) 0.0077(11) 0.0032(11) 0.0251(12)
O9 0.093(4) 0.086(4) 0.095(3) 0.014(3) 0.011(2) 0.032(3)
C61 0.080(5) 0.083(5) 0.088(6) 0.011(4) 0.003(3) 0.023(4)
C62 0.082(5) 0.072(5) 0.093(3) 0.006(3) -0.001(3) 0.022(4)
S4 0.0911(18) 0.0903(15) 0.0911(15) 0.0109(11) 0.0026(12) 0.0323(13)
O10 0.093(4) 0.093(4) 0.085(3) 0.013(2) 0.005(2) 0.031(3)
C63 0.085(5) 0.086(5) 0.078(5) 0.013(4) -0.001(3) 0.021(4)
C64 0.090(6) 0.089(6) 0.085(5) 0.016(4) 0.006(4) 0.026(4)
S5 0.0856(17) 0.0908(15) 0.0928(15) 0.0095(12) 0.0065(13) 0.0292(12)
O11 0.094(4) 0.097(4) 0.089(2) 0.011(3) -0.002(3) 0.022(3)
C65 0.086(4) 0.089(6) 0.098(6) 0.019(4) -0.010(5) 0.031(4)
C66 0.088(4) 0.095(4) 0.068(5) 0.014(3) 0.004(4) 0.026(2)
O12 0.082(4) 0.074(3) 0.079(4) 0.004(3) -0.001(3) 0.021(3)
C67 0.108(8) 0.095(5) 0.071(6) 0.019(4) 0.009(5) 0.027(5)
O13 0.089(4) 0.089(4) 0.084(4) 0.008(3) 0.006(3) 0.033(3)
O14 0.081(4) 0.087(4) 0.089(4) 0.007(3) -0.003(3) 0.019(3)

loop_
_atom_type_symbol
_atom_type_description
_atom_type_scat_dispersion_real
_atom_type_scat_dispersion_imag
_atom_type_scat_source
C C 0.0181 0.0091 'International Tables Vol C Tables 4.2.6.8 and 6.1.1.4'
H H 0.0000 0.0000 'International Tables Vol C Tables 4.2.6.8 and 6.1.1.4'
N N 0.0311 0.0180 'International Tables Vol C Tables 4.2.6.8 and 6.1.1.4'
Pd Pd 0.1215 3.9337 'International Tables Vol C Tables 4.2.6.8 and 6.1.1.4'
O O 0.0492 0.0322 'International Tables Vol C Tables 4.2.6.8 and 6.1.1.4'
S S 0.3331 0.5567 'International Tables Vol C Tables 4.2.6.8 and 6.1.1.4'

loop_
_geom_angle_atom_site_label_1
_geom_angle_atom_site_label_2
_geom_angle_atom_site_label_3
_geom_angle
_geom_angle_publ_flag
N7 PD1 N13 90.2(2) y
N7 PD1 N19 177.8(2) y
N13 PD1 N19 91.7(2) y
N7 PD1 N1 90.07(19) y
N13 PD1 N1 178.0(2) y
N19 PD1 N1 88.05(19) y
C1 N1 C5 120.1(5) y
C1 N1 PD1 122.9(4) y
C5 N1 PD1 116.9(4) y
N1 C1 C2 121.4(6) y
N1 C1 H1 119.3 ?
C2 C1 H1 119.3 ?
C1 C2 C3 120.3(7) y
C1 C2 H2 119.8 ?
C3 C2 H2 119.8 ?
C4 C3 C2 116.7(6) y
C4 C3 C6 122.9(6) y
C2 C3 C6 120.2(6) y
C3 C4 C5 120.5(6) y
C3 C4 H4 119.7 ?
C5 C4 H4 119.7 ?
N1 C5 C4 120.6(6) y
N1 C5 H5 119.7 ?
C4 C5 H5 119.7 ?
C11 C6 C7 116.7(6) y
C11 C6 C3 120.3(6) y
C7 C6 C3 123.0(5) y
C8 C7 C6 121.3(6) y
C8 C7 H7 119.4 ?
C6 C7 H7 119.4 ?
C9 C8 C7 121.4(7) y
C9 C8 H8 119.3 ?
C7 C8 H8 119.3 ?
C8 C9 C10 118.0(6) y
C8 C9 C12 122.4(7) y
C10 C9 C12 118.7(6) y
C11 C10 C9 120.3(6) y
C11 C10 H10 119.8 ?
C9 C10 H10 119.8 ?
C6 C11 C10 122.0(6) y
C6 C11 H11 119 ?
C10 C11 H11 119 ?
N4 C12 N2 128.2(6) y
N4 C12 C9 118.7(7) y
N2 C12 C9 112.8(6) y
C13 N2 C12 110.4(6) y
N3 C13 N2 128.7(8) y
N3 C13 N5 114.6(7) y
N2 C13 N5 116.7(7) y
C13 N3 C14 114.6(7) y
N3 C14 N6 120.2(7) y
N3 C14 N4 126.5(7) y
N6 C14 N4 113.3(7) y
C12 N4 C14 111.4(7) y
C13 N5 H5A 120 ?
C13 N5 H5B 120 ?
H5A N5 H5B 120 ?
C14 N6 H6A 120 ?
C14 N6 H6B 120 ?
H6A N6 H6B 120 ?
C15 N7 C19 117.7(6) y
C15 N7 PD1 121.7(4) y
C19 N7 PD1 120.4(5) y
N7 C15 C16 124.5(6) y
N7 C15 H15 117.7 ?
C16 C15 H15 117.7 ?
C17 C16 C15 119.9(7) y
C17 C16 H16 120.1 ?
C15 C16 H16 120.1 ?
C18 C17 C16 114.5(6) y
C18 C17 C20 120.8(6) y
C16 C17 C20 124.7(7) y
C17 C18 C19 123.8(7) y
C17 C18 H18 118.1 ?
C19 C18 H18 118.1 ?
N7 C19 C18 119.4(7) y
N7 C19 H19 120.3 ?
C18 C19 H19 120.3 ?
C21 C20 C25 115.9(6) y
C21 C20 C17 119.2(6) y
C25 C20 C17 124.8(7) y
C20 C21 C22 122.6(6) y
C20 C21 H21 118.7 ?
C22 C21 H21 118.7 ?
C23 C22 C21 118.1(7) y
C23 C22 H22 121 ?
C21 C22 H22 121 ?
C22 C23 C24 120.3(6) y
C22 C23 C26 121.6(6) y
C24 C23 C26 118.0(6) y
C25 C24 C23 117.5(6) y
C25 C24 H24 121.3 ?
C23 C24 H24 121.3 ?
C20 C25 C24 125.4(7) y
C20 C25 H25 117.3 ?
C24 C25 H25 117.3 ?
N8 C26 N10 129.7(6) y
N8 C26 C23 115.8(6) y
N10 C26 C23 114.5(6) y
C26 N8 C27 113.3(6) y
N9 C27 N11 115.4(6) y
N9 C27 N8 126.5(6) y
N11 C27 N8 117.8(7) y
C27 N9 C28 113.0(6) y
N12 C28 N10 116.6(7) y
N12 C28 N9 116.3(7) y
N10 C28 N9 127.1(7) y
C26 N10 C28 109.9(6) y
C27 N11 H11A 120 ?
C27 N11 H11B 120 ?
H11A N11 H11B 120 ?
C28 N12 H12A 120 ?
C28 N12 H12B 120 ?
H12A N12 H12B 120 ?
C29 N13 C33 116.0(6) y
C29 N13 PD1 123.6(5) y
C33 N13 PD1 120.2(4) y
N13 C29 C30 124.4(7) y
N13 C29 H29 117.8 ?
C30 C29 H29 117.8 ?
C31 C30 C29 120.4(7) y
C31 C30 H30 119.8 ?
C29 C30 H30 119.8 ?
C30 C31 C32 116.8(6) y
C30 C31 C34 122.7(6) y
C32 C31 C34 120.3(6) y
C31 C32 C33 119.8(6) y
C31 C32 H32 120.1 ?
C33 C32 H32 120.1 ?
N13 C33 C32 122.3(6) y
N13 C33 H33 118.8 ?
C32 C33 H33 118.8 ?
C35 C34 C39 118.3(6) y
C35 C34 C31 121.5(6) y
C39 C34 C31 120.2(5) y
C36 C35 C34 121.6(6) y
C36 C35 H35 119.2 ?
C34 C35 H35 119.2 ?
C35 C36 C37 121.7(6) y
C35 C36 H36 119.1 ?
C37 C36 H36 119.1 ?
C36 C37 C38 119.1(6) y
C36 C37 C40 121.2(6) y
C38 C37 C40 119.7(6) y
C39 C38 C37 117.9(6) y
C39 C38 H38 121 ?
C37 C38 H38 121 ?
C38 C39 C34 121.3(6) y
C38 C39 H39 119.3 ?
C34 C39 H39 119.3 ?
N14 C40 N16 126.9(6) y
N14 C40 C37 115.3(5) y
N16 C40 C37 117.8(5) y
C40 N14 C41 113.2(5) y
N17 C41 N15 119.0(5) y
N17 C41 N14 116.6(5) y
N15 C41 N14 124.3(6) y
C42 N15 C41 115.0(5) y
N15 C42 N16 127.2(6) y
N15 C42 N18 118.7(6) y
N16 C42 N18 114.1(6) y
C40 N16 C42 113.3(5) y
C41 N17 H17A 120 ?
C41 N17 H17B 120 ?
H17A N17 H17B 120 ?
C42 N18 H18A 120 ?
C42 N18 H18B 120 ?
H18A N18 H18B 120 ?
C47 N19 C43 118.6(5) y
C47 N19 PD1 121.7(4) y
C43 N19 PD1 119.6(4) y
N19 C43 C44 119.6(6) y
N19 C43 H43 120.2 ?
C44 C43 H43 120.2 ?
C45 C44 C43 120.8(6) y
C45 C44 H44 119.6 ?
C43 C44 H44 119.6 ?
C44 C45 C46 120.0(6) y
C44 C45 C48 121.5(6) y
C46 C45 C48 118.5(6) y
C45 C46 C47 117.3(6) y
C45 C46 H46 121.4 ?
C47 C46 H46 121.4 ?
N19 C47 C46 123.7(6) y
N19 C47 H47 118.2 ?
C46 C47 H47 118.2 ?
C53 C48 C49 118.8(6) y
C53 C48 C45 122.4(6) y
C49 C48 C45 118.8(6) y
C50 C49 C48 121.1(6) y
C50 C49 H49 119.5 ?
C48 C49 H49 119.5 ?
C49 C50 C51 119.5(6) y
C49 C50 H50 120.3 ?
C51 C50 H50 120.3 ?
C52 C51 C50 118.7(6) y
C52 C51 C54 123.8(6) y
C50 C51 C54 117.5(6) y
C51 C52 C53 122.0(7) y
C51 C52 H52 119 ?
C53 C52 H52 119 ?
C52 C53 C48 119.9(6) y
C52 C53 H53 120 ?
C48 C53 H53 120 ?
N22 C54 N20 126.7(6) y
N22 C54 C51 117.3(6) y
N20 C54 C51 115.8(6) y
C55 N20 C54 112.6(6) y
N20 C55 N21 127.8(7) y
N20 C55 N23 114.9(6) y
N21 C55 N23 117.3(6) y
C56 N21 C55 112.8(6) y
N24 C56 N21 119.1(6) y
N24 C56 N22 114.5(7) y
N21 C56 N22 126.4(6) y
C54 N22 C56 113.3(6) y
C55 N23 H23A 120 ?
C55 N23 H23B 120 ?
H23A N23 H23B 120 ?
C56 N24 H24A 120 ?
C56 N24 H24B 120 ?
H24A N24 H24B 120 ?
O1 N26 O3 124.6(6) y
O1 N26 O2 121.1(6) y
O3 N26 O2 114.2(6) y
O4 N27 O6 124.6(7) y
O4 N27 O5 121.2(6) y
O6 N27 O5 114.1(6) y
O7 S1 C58 110.6(4) y
O7 S1 C57 105.8(4) y
C58 S1 C57 98.9(5) y
S1 C57 H57A 109.5 ?
S1 C57 H57B 109.5 ?
H57A C57 H57B 109.5 ?
S1 C57 H57C 109.5 ?
H57A C57 H57C 109.5 ?
H57B C57 H57C 109.5 ?
S1 C58 H58A 109.5 ?
S1 C58 H58B 109.5 ?
H58A C58 H58B 109.5 ?
S1 C58 H58C 109.5 ?
H58A C58 H58C 109.5 ?
H58B C58 H58C 109.5 ?
O8 S2 C60 107.1(4) y
O8 S2 C59 106.3(4) y
C60 S2 C59 101.1(4) y
S2 C59 H59A 109.5 ?
S2 C59 H59B 109.5 ?
H59A C59 H59B 109.5 ?
S2 C59 H59C 109.5 ?
H59A C59 H59C 109.5 ?
H59B C59 H59C 109.5 ?
S2 C60 H60A 109.5 ?
S2 C60 H60B 109.5 ?
H60A C60 H60B 109.5 ?
S2 C60 H60C 109.5 ?
H60A C60 H60C 109.5 ?
H60B C60 H60C 109.5 ?
O9 S3 C61 107.5(2) y
O9 S3 C62 104.4(2) y
C61 S3 C62 93.9(2) y
S3 C61 H61A 109.5 ?
S3 C61 H61B 109.5 ?
H61A C61 H61B 109.5 ?
S3 C61 H61C 109.5 ?
H61A C61 H61C 109.5 ?
H61B C61 H61C 109.5 ?
S3 C62 H62A 109.5 ?
S3 C62 H62B 109.5 ?
H62A C62 H62B 109.5 ?
S3 C62 H62C 109.5 ?
H62A C62 H62C 109.5 ?
H62B C62 H62C 109.5 ?
O10 S4 C63 107.4(2) y
O10 S4 C64 104.3(2) y
C63 S4 C64 93.8(2) y
S4 C63 H63A 109.5 ?
S4 C63 H63B 109.5 ?
H63A C63 H63B 109.5 ?
S4 C63 H63C 109.5 ?
H63A C63 H63C 109.5 ?
H63B C63 H63C 109.5 ?
S4 C64 H64A 109.5 ?
S4 C64 H64B 109.5 ?
H64A C64 H64B 109.5 ?
S4 C64 H64C 109.5 ?
H64A C64 H64C 109.5 ?
H64B C64 H64C 109.5 ?
O11 S5 C65 107.5(2) y
O11 S5 C66 104.3(2) y
C65 S5 C66 93.8(2) y
S5 C65 H65A 109.5 ?
S5 C65 H65B 109.5 ?
H65A C65 H65B 109.5 ?
S5 C65 H65C 109.5 ?
H65A C65 H65C 109.5 ?
H65B C65 H65C 109.5 ?
S5 C66 H66A 109.5 ?
S5 C66 H66B 109.5 ?
H66A C66 H66B 109.5 ?
S5 C66 H66C 109.5 ?
H66A C66 H66C 109.5 ?
H66B C66 H66C 109.5 ?
C67 O12 H12 109.5 ?
O12 C67 H67A 109.5 ?
O12 C67 H67B 109.5 ?
H67A C67 H67B 109.5 ?
O12 C67 H67C 109.5 ?
H67A C67 H67C 109.5 ?
H67B C67 H67C 109.5 ?
H13A O13 H13B 107.7 ?
H14A O14 H14B 107.7 ?

loop_
_geom_bond_atom_site_label_1
_geom_bond_atom_site_label_2
_geom_bond_distance
_geom_bond_publ_flag
Pd1 N7 1.983(5) y
Pd1 N13 1.997(5) y
Pd1 N19 2.023(5) y
Pd1 N1 2.032(5) y
N1 C1 1.309(7) y
N1 C5 1.322(7) y
C1 C2 1.379(9) y
C1 H1 0.95 ?
C2 C3 1.382(9) y
C2 H2 0.95 ?
C3 C4 1.357(8) y
C3 C6 1.482(8) y
C4 C5 1.401(8) y
C4 H4 0.95 ?
C5 H5 0.95 ?
C6 C11 1.369(8) y
C6 C7 1.395(9) y
C7 C8 1.372(8) y
C7 H7 0.95 ?
C8 C9 1.355(9) y
C8 H8 0.95 ?
C9 C10 1.391(9) y
C9 C12 1.473(9) y
C10 C11 1.373(8) y
C10 H10 0.95 ?
C11 H11 0.95 ?
C12 N4 1.311(9) y
C12 N2 1.410(9) y
N2 C13 1.351(8) y
C13 N3 1.304(9) y
C13 N5 1.362(9) y
N3 C14 1.325(9) y
C14 N6 1.363(10) y
C14 N4 1.401(8) y
N5 H5a 0.88 ?
N5 H5b 0.88 ?
N6 H6a 0.88 ?
N6 H6b 0.88 ?
N7 C15 1.314(8) y
N7 C19 1.358(8) y
C15 C16 1.423(9) y
C15 H15 0.95 ?
C16 C17 1.398(9) y
C16 H16 0.95 ?
C17 C18 1.370(9) y
C17 C20 1.421(9) y
C18 C19 1.438(9) y
C18 H18 0.95 ?
C19 H19 0.95 ?
C20 C21 1.352(9) y
C20 C25 1.366(8) y
C21 C22 1.433(9) y
C21 H21 0.95 ?
C22 C23 1.370(8) y
C22 H22 0.95 ?
C23 C24 1.394(9) y
C23 C26 1.545(9) y
C24 C25 1.368(9) y
C24 H24 0.95 ?
C25 H25 0.95 ?
C26 N8 1.305(7) y
C26 N10 1.348(8) y
N8 C27 1.348(8) y
C27 N9 1.304(8) y
C27 N11 1.312(8) y
N9 C28 1.378(8) y
C28 N12 1.327(9) y
C28 N10 1.351(9) y
N11 H11a 0.88 ?
N11 H11b 0.88 ?
N12 H12a 0.88 ?
N12 H12b 0.88 ?
N13 C29 1.293(7) y
N13 C33 1.354(7) y
C29 C30 1.393(8) y
C29 H29 0.95 ?
C30 C31 1.358(8) y
C30 H30 0.95 ?
C31 C32 1.360(8) y
C31 C34 1.470(8) y
C32 C33 1.412(8) y
C32 H32 0.95 ?
C33 H33 0.95 ?
C34 C35 1.411(8) y
C34 C39 1.417(8) y
C35 C36 1.329(8) y
C35 H35 0.95 ?
C36 C37 1.404(8) y
C36 H36 0.95 ?
C37 C38 1.448(8) y
C37 C40 1.479(8) y
C38 C39 1.392(8) y
C38 H38 0.95 ?
C39 H39 0.95 ?
C40 N14 1.338(7) y
C40 N16 1.338(7) y
N14 C41 1.387(7) y
C41 N17 1.326(7) y
C41 N15 1.339(7) y
N15 C42 1.317(8) y
C42 N16 1.342(7) y
C42 N18 1.345(7) y
N17 H17a 0.88 ?
N17 H17b 0.88 ?
N18 H18a 0.88 ?
N18 H18b 0.88 ?
N19 C47 1.325(7) y
N19 C43 1.343(7) y
C43 C44 1.449(9) y
C43 H43 0.95 ?
C44 C45 1.325(8) y
C44 H44 0.95 ?
C45 C46 1.378(9) y
C45 C48 1.481(8) y
C46 C47 1.421(9) y
C46 H46 0.95 ?
C47 H47 0.95 ?
C48 C53 1.397(8) y
C48 C49 1.402(8) y
C49 C50 1.370(8) y
C49 H49 0.95 ?
C50 C51 1.437(9) y
C50 H50 0.95 ?
C51 C52 1.358(8) y
C51 C54 1.488(9) y
C52 C53 1.384(8) y
C52 H52 0.95 ?
C53 H53 0.95 ?
C54 N22 1.329(8) y
C54 N20 1.362(8) y
N20 C55 1.339(8) y
C55 N21 1.350(8) y
C55 N23 1.359(8) y
N21 C56 1.337(8) y
C56 N24 1.335(9) y
C56 N22 1.372(8) y
N23 H23a 0.88 ?
N23 H23b 0.88 ?
N24 H24a 0.88 ?
N24 H24b 0.88 ?
N26 O1 1.213(6) y
N26 O3 1.228(6) y
N26 O2 1.264(6) y
N27 O4 1.213(6) y
N27 O6 1.228(6) y
N27 O5 1.264(6) y
S1 O7 1.488(6) y
S1 C58 1.745(8) y
S1 C57 1.813(9) y
C57 H57a 0.98 ?
C57 H57b 0.98 ?
C57 H57c 0.98 ?
C58 H58a 0.98 ?
C58 H58b 0.98 ?
C58 H58c 0.98 ?
S2 O8 1.500(6) y
S2 C60 1.751(7) y
S2 C59 1.813(8) y
C59 H59a 0.98 ?
C59 H59b 0.98 ?
C59 H59c 0.98 ?
C60 H60a 0.98 ?
C60 H60b 0.98 ?
C60 H60c 0.98 ?
S3 O9 1.520(3) y
S3 C61 1.763(4) y
S3 C62 1.783(4) y
C61 H61a 0.98 ?
C61 H61b 0.98 ?
C61 H61c 0.98 ?
C62 H62a 0.98 ?
C62 H62b 0.98 ?
C62 H62c 0.98 ?
S4 O10 1.520(3) y
S4 C63 1.764(4) y
S4 C64 1.783(4) y
C63 H63a 0.98 ?
C63 H63b 0.98 ?
C63 H63c 0.98 ?
C64 H64a 0.98 ?
C64 H64b 0.98 ?
C64 H64c 0.98 ?
S5 O11 1.520(3) y
S5 C65 1.764(4) y
S5 C66 1.783(4) y
C65 H65a 0.98 ?
C65 H65b 0.98 ?
C65 H65c 0.98 ?
C66 H66a 0.98 ?
C66 H66b 0.98 ?
C66 H66c 0.98 ?
O12 C67 1.397(8) y
O12 H12 0.84 ?
C67 H67a 0.98 ?
C67 H67b 0.98 ?
C67 H67c 0.98 ?
O13 H13a 0.85 ?
O13 H13b 0.85 ?
O14 H14a 0.85 ?
O14 H14b 0.8499 ?

loop_
_geom_hbond_atom_site_label_D
_geom_hbond_atom_site_label_H
_geom_hbond_atom_site_label_A
_geom_hbond_distance_DH
_geom_hbond_distance_HA
_geom_hbond_distance_DA
_geom_hbond_angle_DHA
_geom_hbond_site_symmetry_A
N5 H5A N10 0.88 2.3 3.180(8) 175 2_866
N5 H5B O11 0.88 2.64 3.498(8) 164.5 .
N6 H6A O4 0.88 2.28 3.099(8) 155.1 .
N6 H6B O8 0.88 1.98 2.861(8) 174.8 2_777
N11 H11A O7 0.88 2.11 2.952(7) 159.6 2_756
N11 H11B O7 0.88 2.05 2.921(8) 170.3 1_545
N12 H12A N3 0.88 2.15 2.986(9) 159.2 2_866
N12 H12B O4 0.88 2.21 2.911(10) 136.1 2_866
N17 H17A N15 0.88 2.17 3.054(7) 178.5 2_547
N17 H17B O1 0.88 2.21 2.856(7) 129.8 2_547
N18 H18A O1 0.88 2.14 3.002(7) 166.5 .
N18 H18A O2 0.88 2.61 3.089(6) 115.5 .
N18 H18A N26 0.88 2.7 3.441(7) 143 .
N18 H18B O12 0.88 2.09 2.974(7) 177.7 1_545
N23 H23A N14 0.88 2.2 3.054(7) 164 1_565
N23 H23B O13 0.88 2.58 3.116(7) 120.2 .
N24 H24A O8 0.88 2.37 3.013(7) 130.1 .
N24 H24B O2 0.88 2.31 3.181(8) 172.8 2_657
O12 H12 O5 0.84 2.59 3.195(8) 130.2 1_445
O13 H13A O9 0.85 1.96 2.801(7) 168.9 2_677
O13 H13B O3 0.85 2.15 2.935(8) 153.4 2_557
O13 H13B O1 0.85 2.5 3.234(7) 144.6 2_557
O13 H13B N26 0.85 2.62 3.444(8) 162.4 2_557
O14 H14A O9 0.85 2.06 2.906(7) 177.3 .
O14 H14B O13 0.85 2.09 2.932(7) 172.7 1_655
